data_1558946
loop_
_publ_author_name
'Diteepeng, Nichabhat'
'Wilson, Isobel A. P.'
'Buffet, Jean-Charles'
'Turner, Zo\"e R.'
'O'Hare, Dermot'

_publ_section_title
;
 l- and rac-lactide polymerisation using scandium and aluminium
 permethylindenyl complexes
;
_journal_issue 39
_journal_name_full 'Polymer Chemistry'
_journal_page_first 6308
_journal_page_last 6318
_journal_paper_doi 10.1039/D0PY00980F
_journal_volume 11
_journal_year 2020
_chemical_formula_moiety 'C33 H50 Al N O2 Si'
_chemical_formula_sum 'C33 H50 Al N O2 Si'
_chemical_formula_weight 547.81
_space_group_crystal_system triclinic
_space_group_IT_number 2
_space_group_name_Hall '-P 1'
_space_group_name_H-M_alt 'P -1'
_atom_sites_solution_hydrogens geom
_audit_creation_method SHELXL-2018/3
_audit_update_record
;
2020-07-06 deposited with the CCDC.	2020-08-31 downloaded from the CCDC.
;
_cell_angle_alpha 75.161(4)
_cell_angle_beta 84.213(4)
_cell_angle_gamma 69.169(4)
_cell_formula_units_Z 2
_cell_length_a 9.1150(5)
_cell_length_b 11.4654(5)
_cell_length_c 18.1231(10)
_cell_measurement_reflns_used 3896
_cell_measurement_temperature 150(2)
_cell_measurement_theta_max 75.2520
_cell_measurement_theta_min 4.2050
_cell_volume 1711.05(16)
_computing_cell_refinement 'CrysAlisPro 1.171.39.46e (Rigaku OD, 2018)'
_computing_data_collection 'CrysAlisPro 1.171.39.46e (Rigaku OD, 2018)'
_computing_data_reduction 'CrysAlisPro 1.171.39.46e (Rigaku OD, 2018)'
_computing_molecular_graphics
;
ORTEP 3 for Windows
Farrugia, L. J. J. Appl. Cryst. 1997, 30, 565.
;
_computing_structure_refinement 'SHELXL-2018/3 (Sheldrick, 2018)'
_computing_structure_solution
;
SUPERFLIP
Palatinus, L.; Chapuis, G. J. Appl. Cryst. 2007, 40, 786-790.
;
_diffrn_ambient_environment N~2~
_diffrn_ambient_temperature 150.00(16)
_diffrn_detector 'CCD plate'
_diffrn_detector_area_resol_mean 10.4102
_diffrn_detector_type Atlas
_diffrn_measured_fraction_theta_full 0.999
_diffrn_measured_fraction_theta_max 0.989
_diffrn_measurement_device 'four-circle diffractometer'
_diffrn_measurement_device_type 'SuperNova, Dual, Cu at home/near, Atlas'
_diffrn_radiation_monochromator mirror
_diffrn_radiation_probe x-ray
_diffrn_radiation_type 'Cu K\a'
_diffrn_radiation_wavelength 1.54184
_diffrn_reflns_av_R_equivalents 0.0468
_diffrn_reflns_av_unetI/netI 0.0675
_diffrn_reflns_Laue_measured_fraction_full 0.999
_diffrn_reflns_Laue_measured_fraction_max 0.989
_diffrn_reflns_limit_h_max 9
_diffrn_reflns_limit_h_min -11
_diffrn_reflns_limit_k_max 9
_diffrn_reflns_limit_k_min -14
_diffrn_reflns_limit_l_max 22
_diffrn_reflns_limit_l_min -22
_diffrn_reflns_number 13420
_diffrn_reflns_point_group_measured_fraction_full 0.999
_diffrn_reflns_point_group_measured_fraction_max 0.989
_diffrn_reflns_theta_full 67.684
_diffrn_reflns_theta_max 74.474
_diffrn_reflns_theta_min 4.247
_diffrn_source 'micro-focus sealed X-ray tube'
_diffrn_source_type 'SuperNova (Cu) X-ray Source'
_exptl_absorpt_coefficient_mu 1.049
_exptl_absorpt_correction_T_max 1.000
_exptl_absorpt_correction_T_min 0.521
_exptl_absorpt_correction_type gaussian
_exptl_absorpt_process_details
;
CrysAlisPro 1.171.39.46 (Rigaku Oxford Diffraction, 2018)
Numerical absorption correction based on gaussian integration over
			a multifaceted crystal model
Empirical absorption correction using spherical harmonics,
 implemented in SCALE3 ABSPACK scaling algorithm.
;
_exptl_crystal_colour 'pale yellow'
_exptl_crystal_density_diffrn 1.063
_exptl_crystal_description plate
_exptl_crystal_F_000 596
_exptl_crystal_size_max 0.315
_exptl_crystal_size_mid 0.137
_exptl_crystal_size_min 0.057
_refine_diff_density_max 0.958
_refine_diff_density_min -0.331
_refine_diff_density_rms 0.056
_refine_ls_extinction_method none
_refine_ls_goodness_of_fit_ref 0.977
_refine_ls_hydrogen_treatment constr
_refine_ls_matrix_type full
_refine_ls_number_parameters 356
_refine_ls_number_reflns 6932
_refine_ls_number_restraints 0
_refine_ls_restrained_S_all 0.977
_refine_ls_R_factor_all 0.0726
_refine_ls_R_factor_gt 0.0523
_refine_ls_shift/su_max 0.000
_refine_ls_shift/su_mean 0.000
_refine_ls_structure_factor_coef Fsqd
_refine_ls_weighting_details 'w=1/[\s^2^(Fo^2^)+(0.0826P)^2^] where P=(Fo^2^+2Fc^2^)/3'
_refine_ls_weighting_scheme calc
_refine_ls_wR_factor_gt 0.1311
_refine_ls_wR_factor_ref 0.1480
_reflns_Friedel_coverage 0.000
_reflns_number_gt 5185
_reflns_number_total 6932
_reflns_threshold_expression 'I > 2\s(I)'
_cod_data_source_file d0py00980f2.cif
_cod_data_source_block 039ZRT19
_cod_depositor_comments 'Adding full bibliography for 1558937--1558946.cif.'
_cod_database_code 1558946
_shelx_shelxl_version_number 2018/3
_shelx_space_group_comment
;
The symmetry employed for this shelxl refinement is uniquely defined
by the following loop, which should always be used as a source of
symmetry information in preference to the above space-group names.
They are only intended as comments.
;
_shelx_estimated_absorpt_t_min 0.734
_shelx_estimated_absorpt_t_max 0.943

loop_
_space_group_symop_operation_xyz
'x, y, z'
'-x, -y, -z'

loop_
_atom_site_label
_atom_site_type_symbol
_atom_site_fract_x
_atom_site_fract_y
_atom_site_fract_z
_atom_site_U_iso_or_equiv
_atom_site_adp_type
_atom_site_occupancy
_atom_site_site_symmetry_order
_atom_site_calc_flag
_atom_site_refinement_flags_posn
_atom_site_refinement_flags_adp
_atom_site_refinement_flags_occupancy
_atom_site_disorder_assembly
_atom_site_disorder_group
C1 C 0.0141(2) 0.80074(18) 0.22165(11) 0.0262(4) Uani 1 1 d . . . . .
C2 C -0.0510(3) 0.92077(19) 0.16139(12) 0.0309(4) Uani 1 1 d . . . . .
C3 C -0.1215(3) 0.9013(2) 0.10581(12) 0.0329(4) Uani 1 1 d . . . . .
C4 C -0.1610(3) 0.6967(3) 0.08392(13) 0.0391(5) Uani 1 1 d . . . . .
C5 C -0.1185(3) 0.5640(3) 0.11121(15) 0.0416(5) Uani 1 1 d . . . . .
C6 C -0.0318(3) 0.5016(2) 0.17878(15) 0.0389(5) Uani 1 1 d . . . . .
C7 C 0.0149(3) 0.5701(2) 0.21993(12) 0.0316(4) Uani 1 1 d . . . . .
C8 C -0.0255(2) 0.7041(2) 0.19267(11) 0.0289(4) Uani 1 1 d . . . . .
C9 C -0.1100(3) 0.7665(2) 0.12366(12) 0.0326(4) Uani 1 1 d . . . . .
C10 C -0.0346(3) 1.0471(2) 0.16112(14) 0.0390(5) Uani 1 1 d . . . . .
H10A H 0.060667 1.053627 0.132767 0.059 Uiso 1 1 calc R U . . .
H10B H -0.027630 1.052156 0.213754 0.059 Uiso 1 1 calc R U . . .
H10C H -0.126296 1.117800 0.136653 0.059 Uiso 1 1 calc R U . . .
C11 C -0.1925(3) 1.0040(3) 0.03531(14) 0.0452(6) Uani 1 1 d . . . . .
H11A H -0.167863 1.081092 0.033935 0.068 Uiso 1 1 calc R U . . .
H11B H -0.306610 1.025134 0.036736 0.068 Uiso 1 1 calc R U . . .
H11C H -0.148851 0.972317 -0.010365 0.068 Uiso 1 1 calc R U . . .
C12 C -0.2613(4) 0.7640(3) 0.01319(17) 0.0590(8) Uani 1 1 d . . . . .
H12A H -0.194160 0.758588 -0.032476 0.088 Uiso 1 1 calc R U . . .
H12B H -0.316246 0.854409 0.013750 0.088 Uiso 1 1 calc R U . . .
H12C H -0.338266 0.722494 0.012603 0.088 Uiso 1 1 calc R U . . .
C13 C -0.1647(4) 0.4860(3) 0.06733(19) 0.0565(7) Uani 1 1 d . . . . .
H13A H -0.266281 0.478600 0.086388 0.085 Uiso 1 1 calc R U . . .
H13B H -0.084850 0.400159 0.074368 0.085 Uiso 1 1 calc R U . . .
H13C H -0.172763 0.529077 0.012934 0.085 Uiso 1 1 calc R U . . .
C14 C 0.0161(4) 0.3570(3) 0.20660(19) 0.0556(7) Uani 1 1 d . . . . .
H14A H 0.116259 0.316306 0.182666 0.083 Uiso 1 1 calc R U . . .
H14B H -0.064631 0.328413 0.192939 0.083 Uiso 1 1 calc R U . . .
H14C H 0.027674 0.332834 0.262183 0.083 Uiso 1 1 calc R U . . .
C15 C 0.1154(3) 0.4960(2) 0.28991(14) 0.0373(5) Uani 1 1 d . . . . .
H15A H 0.058151 0.449301 0.327358 0.056 Uiso 1 1 calc R U . . .
H15B H 0.139799 0.556000 0.312439 0.056 Uiso 1 1 calc R U . . .
H15C H 0.213116 0.434848 0.275186 0.056 Uiso 1 1 calc R U . . .
C16 C -0.1552(3) 0.9701(2) 0.34160(14) 0.0377(5) Uani 1 1 d . . . . .
H16A H -0.200601 0.962127 0.393239 0.057 Uiso 1 1 calc R U . . .
H16B H -0.239607 1.013011 0.304119 0.057 Uiso 1 1 calc R U . . .
H16C H -0.085992 1.020704 0.335317 0.057 Uiso 1 1 calc R U . . .
C17 C -0.1673(3) 0.7089(2) 0.37092(14) 0.0397(5) Uani 1 1 d . . . . .
H17A H -0.117388 0.620792 0.364849 0.060 Uiso 1 1 calc R U . . .
H17B H -0.269464 0.747618 0.345756 0.060 Uiso 1 1 calc R U . . .
H17C H -0.182063 0.707957 0.425364 0.060 Uiso 1 1 calc R U . . .
C18 C 0.2193(3) 0.7100(2) 0.43285(12) 0.0347(5) Uani 1 1 d . . . . .
C19 C 0.2045(4) 0.5803(3) 0.47449(17) 0.0588(8) Uani 1 1 d . . . . .
H19A H 0.093338 0.588930 0.480224 0.088 Uiso 1 1 calc R U . . .
H19B H 0.252056 0.552703 0.525010 0.088 Uiso 1 1 calc R U . . .
H19C H 0.258704 0.516393 0.444859 0.088 Uiso 1 1 calc R U . . .
C20 C 0.3927(3) 0.6958(3) 0.42710(15) 0.0445(6) Uani 1 1 d . . . . .
H20A H 0.448938 0.632429 0.397368 0.067 Uiso 1 1 calc R U . . .
H20B H 0.436874 0.666904 0.478440 0.067 Uiso 1 1 calc R U . . .
H20C H 0.403635 0.778745 0.401812 0.067 Uiso 1 1 calc R U . . .
C21 C 0.1331(4) 0.8117(3) 0.47803(15) 0.0534(7) Uani 1 1 d . . . . .
H21A H 0.134407 0.895909 0.448603 0.080 Uiso 1 1 calc R U . . .
H21B H 0.185578 0.789433 0.526863 0.080 Uiso 1 1 calc R U . . .
H21C H 0.024193 0.814618 0.487471 0.080 Uiso 1 1 calc R U . . .
C22 C 0.4445(2) 0.53244(18) 0.20072(11) 0.0262(4) Uani 1 1 d . . . . .
C23 C 0.3980(2) 0.54053(19) 0.12761(12) 0.0278(4) Uani 1 1 d . . . . .
C24 C 0.4471(3) 0.4291(2) 0.10084(13) 0.0337(4) Uani 1 1 d . . . . .
H24 H 0.414671 0.432645 0.051867 0.040 Uiso 1 1 calc R U . . .
C25 C 0.5422(3) 0.3131(2) 0.14403(15) 0.0391(5) Uani 1 1 d . . . . .
H25 H 0.572906 0.237522 0.125328 0.047 Uiso 1 1 calc R U . . .
C26 C 0.5919(3) 0.3083(2) 0.21442(15) 0.0405(5) Uani 1 1 d . . . . .
H26 H 0.659339 0.229116 0.243455 0.049 Uiso 1 1 calc R U . . .
C27 C 0.5457(3) 0.4168(2) 0.24387(12) 0.0343(4) Uani 1 1 d . . . . .
C28 C 0.3030(3) 0.6669(2) 0.07751(13) 0.0380(5) Uani 1 1 d . . . . .
H28A H 0.276166 0.652476 0.030352 0.057 Uiso 1 1 calc R U . . .
H28B H 0.364464 0.724361 0.065028 0.057 Uiso 1 1 calc R U . . .
H28C H 0.206434 0.706071 0.104515 0.057 Uiso 1 1 calc R U . . .
C29 C 0.6018(4) 0.4129(3) 0.32002(16) 0.0531(7) Uani 1 1 d . . . . .
H29A H 0.674702 0.326550 0.341569 0.080 Uiso 1 1 calc R U . . .
H29B H 0.511717 0.434135 0.354709 0.080 Uiso 1 1 calc R U . . .
H29C H 0.655438 0.475353 0.313412 0.080 Uiso 1 1 calc R U . . .
C30 C 0.4593(4) 0.8773(3) 0.17836(18) 0.0551(8) Uani 1 1 d . . . . .
H30A H 0.431111 0.880767 0.126290 0.066 Uiso 1 1 calc R U . . .
H30B H 0.549793 0.797907 0.195850 0.066 Uiso 1 1 calc R U . . .
C31 C 0.4978(4) 0.9943(3) 0.17933(18) 0.0544(7) Uani 1 1 d . . . . .
H31A H 0.443863 1.068154 0.137651 0.065 Uiso 1 1 calc R U . . .
H31B H 0.612294 0.976983 0.174378 0.065 Uiso 1 1 calc R U . . .
C32 C 0.4365(4) 1.0196(3) 0.25747(19) 0.0559(7) Uani 1 1 d . . . . .
H32A H 0.512022 0.962848 0.298199 0.067 Uiso 1 1 calc R U . . .
H32B H 0.415170 1.110243 0.258074 0.067 Uiso 1 1 calc R U . . .
C33 C 0.2909(3) 0.9896(2) 0.26649(16) 0.0461(6) Uani 1 1 d . . . . .
H33A H 0.263229 0.965710 0.321159 0.055 Uiso 1 1 calc R U . . .
H33B H 0.202852 1.064241 0.240429 0.055 Uiso 1 1 calc R U . . .
N1 N 0.1551(2) 0.74952(15) 0.35521(9) 0.0268(3) Uani 1 1 d . . . . .
O1 O 0.39719(18) 0.63728(13) 0.23031(9) 0.0325(3) Uani 1 1 d . . . . .
O2 O 0.32511(19) 0.88084(14) 0.23103(9) 0.0331(3) Uani 1 1 d . . . . .
Al1 Al 0.23560(7) 0.74979(5) 0.25899(3) 0.02442(14) Uani 1 1 d . . . . .
Si1 Si -0.03889(7) 0.80557(5) 0.32648(3) 0.02685(14) Uani 1 1 d . . . . .

loop_
_atom_site_aniso_label
_atom_site_aniso_U_11
_atom_site_aniso_U_22
_atom_site_aniso_U_33
_atom_site_aniso_U_23
_atom_site_aniso_U_13
_atom_site_aniso_U_12
C1 0.0274(9) 0.0239(8) 0.0252(9) -0.0030(7) -0.0011(7) -0.0082(7)
C2 0.0303(10) 0.0285(9) 0.0258(9) -0.0013(8) 0.0032(7) -0.0049(8)
C3 0.0279(10) 0.0351(10) 0.0258(9) -0.0009(8) 0.0005(8) -0.0038(8)
C4 0.0283(10) 0.0596(14) 0.0321(11) -0.0148(10) -0.0029(8) -0.0151(10)
C5 0.0331(11) 0.0603(15) 0.0449(13) -0.0246(11) 0.0046(9) -0.0251(11)
C6 0.0350(11) 0.0405(12) 0.0487(13) -0.0154(10) 0.0019(10) -0.0194(10)
C7 0.0299(10) 0.0330(10) 0.0340(10) -0.0065(8) -0.0011(8) -0.0140(8)
C8 0.0278(10) 0.0335(10) 0.0267(9) -0.0061(8) -0.0019(7) -0.0121(8)
C9 0.0264(10) 0.0406(11) 0.0275(9) -0.0061(8) -0.0014(8) -0.0085(9)
C10 0.0451(13) 0.0261(10) 0.0367(11) -0.0016(8) 0.0027(9) -0.0061(9)
C11 0.0380(12) 0.0525(14) 0.0291(10) 0.0015(10) -0.0044(9) -0.0029(11)
C12 0.0524(16) 0.082(2) 0.0463(15) -0.0195(14) -0.0168(13) -0.0208(15)
C13 0.0556(17) 0.0757(19) 0.0588(16) -0.0279(15) -0.0048(13) -0.0377(15)
C14 0.0680(19) 0.0421(14) 0.0707(19) -0.0200(13) -0.0057(15) -0.0296(13)
C15 0.0442(13) 0.0262(10) 0.0432(12) -0.0034(9) -0.0082(10) -0.0154(9)
C16 0.0390(12) 0.0299(10) 0.0375(11) -0.0059(9) 0.0040(9) -0.0062(9)
C17 0.0394(12) 0.0391(11) 0.0410(12) -0.0034(9) 0.0053(9) -0.0198(10)
C18 0.0386(12) 0.0398(11) 0.0251(9) -0.0065(8) -0.0064(8) -0.0120(9)
C19 0.0704(19) 0.0599(16) 0.0403(14) 0.0171(12) -0.0231(13) -0.0296(15)
C20 0.0392(13) 0.0523(13) 0.0427(12) -0.0179(11) -0.0103(10) -0.0095(11)
C21 0.0505(15) 0.0716(18) 0.0337(12) -0.0220(12) -0.0046(11) -0.0081(14)
C22 0.0264(9) 0.0222(8) 0.0291(9) -0.0079(7) -0.0009(7) -0.0060(7)
C23 0.0258(9) 0.0284(9) 0.0298(9) -0.0066(8) -0.0003(7) -0.0103(8)
C24 0.0354(11) 0.0369(11) 0.0364(10) -0.0160(9) 0.0022(8) -0.0170(9)
C25 0.0468(13) 0.0278(10) 0.0487(13) -0.0160(9) 0.0055(10) -0.0167(10)
C26 0.0440(13) 0.0221(9) 0.0451(12) -0.0017(9) 0.0011(10) -0.0041(9)
C27 0.0365(11) 0.0290(10) 0.0311(10) -0.0043(8) -0.0035(8) -0.0050(9)
C28 0.0387(12) 0.0386(11) 0.0283(10) -0.0066(9) -0.0038(9) -0.0031(9)
C29 0.0575(17) 0.0441(13) 0.0395(13) -0.0077(11) -0.0201(12) 0.0078(12)
C30 0.0595(17) 0.0588(16) 0.0657(17) -0.0350(14) 0.0371(15) -0.0385(15)
C31 0.0606(17) 0.0563(15) 0.0626(17) -0.0235(14) 0.0232(14) -0.0392(14)
C32 0.0576(17) 0.0591(16) 0.0672(18) -0.0256(14) 0.0110(14) -0.0351(15)
C33 0.0579(16) 0.0370(12) 0.0540(14) -0.0223(11) 0.0152(12) -0.0248(12)
N1 0.0304(8) 0.0263(7) 0.0241(8) -0.0054(6) -0.0023(6) -0.0101(7)
O1 0.0336(8) 0.0270(7) 0.0358(8) -0.0137(6) -0.0030(6) -0.0041(6)
O2 0.0347(8) 0.0298(7) 0.0403(8) -0.0151(6) 0.0106(6) -0.0159(6)
Al1 0.0275(3) 0.0212(3) 0.0250(3) -0.0064(2) -0.0011(2) -0.0079(2)
Si1 0.0287(3) 0.0263(3) 0.0245(2) -0.00337(19) 0.00029(19) -0.0101(2)

loop_
_atom_type_symbol
_atom_type_description
_atom_type_scat_dispersion_real
_atom_type_scat_dispersion_imag
_atom_type_scat_source
C C 0.0181 0.0091 'International Tables Vol C Tables 4.2.6.8 and 6.1.1.4'
H H 0.0000 0.0000 'International Tables Vol C Tables 4.2.6.8 and 6.1.1.4'
N N 0.0311 0.0180 'International Tables Vol C Tables 4.2.6.8 and 6.1.1.4'
O O 0.0492 0.0322 'International Tables Vol C Tables 4.2.6.8 and 6.1.1.4'
Al Al 0.2130 0.2455 'International Tables Vol C Tables 4.2.6.8 and 6.1.1.4'
Si Si 0.2541 0.3302 'International Tables Vol C Tables 4.2.6.8 and 6.1.1.4'

loop_
_geom_angle_atom_site_label_1
_geom_angle_atom_site_label_2
_geom_angle_atom_site_label_3
_geom_angle
_geom_angle_site_symmetry_1
_geom_angle_site_symmetry_3
_geom_angle_publ_flag
C2 C1 C8 102.49(17) . . ?
C2 C1 Si1 118.50(14) . . ?
C8 C1 Si1 116.58(14) . . ?
C2 C1 Al1 119.58(14) . . ?
C8 C1 Al1 117.45(14) . . ?
Si1 C1 Al1 82.67(8) . . ?
C3 C2 C1 111.73(19) . . ?
C3 C2 C10 124.2(2) . . ?
C1 C2 C10 124.00(19) . . ?
C2 C3 C9 109.07(18) . . ?
C2 C3 C11 123.8(2) . . ?
C9 C3 C11 127.0(2) . . ?
C5 C4 C9 118.8(2) . . ?
C5 C4 C12 120.1(2) . . ?
C9 C4 C12 121.1(2) . . ?
C4 C5 C6 120.4(2) . . ?
C4 C5 C13 119.8(2) . . ?
C6 C5 C13 119.7(3) . . ?
C7 C6 C5 121.3(2) . . ?
C7 C6 C14 119.1(2) . . ?
C5 C6 C14 119.6(2) . . ?
C6 C7 C8 119.0(2) . . ?
C6 C7 C15 118.5(2) . . ?
C8 C7 C15 122.34(18) . . ?
C7 C8 C9 119.59(19) . . ?
C7 C8 C1 131.11(18) . . ?
C9 C8 C1 109.18(18) . . ?
C4 C9 C8 120.7(2) . . ?
C4 C9 C3 131.7(2) . . ?
C8 C9 C3 107.51(18) . . ?
N1 C18 C20 109.04(19) . . ?
N1 C18 C19 109.92(18) . . ?
C20 C18 C19 108.6(2) . . ?
N1 C18 C21 110.58(19) . . ?
C20 C18 C21 108.5(2) . . ?
C19 C18 C21 110.1(2) . . ?
O1 C22 C27 118.30(18) . . ?
O1 C22 C23 120.80(18) . . ?
C27 C22 C23 120.86(18) . . ?
C24 C23 C22 118.30(19) . . ?
C24 C23 C28 120.27(19) . . ?
C22 C23 C28 121.38(18) . . ?
C25 C24 C23 121.4(2) . . ?
C26 C25 C24 119.3(2) . . ?
C25 C26 C27 121.5(2) . . ?
C26 C27 C22 118.5(2) . . ?
C26 C27 C29 121.7(2) . . ?
C22 C27 C29 119.7(2) . . ?
O2 C30 C31 105.1(2) . . ?
C30 C31 C32 103.2(2) . . ?
C33 C32 C31 102.7(2) . . ?
O2 C33 C32 104.9(2) . . ?
C18 N1 Si1 129.45(15) . . ?
C18 N1 Al1 136.13(15) . . ?
Si1 N1 Al1 94.29(8) . . ?
C22 O1 Al1 143.72(14) . . ?
C33 O2 C30 108.96(17) . . ?
C33 O2 Al1 126.24(14) . . ?
C30 O2 Al1 124.12(13) . . ?
O1 Al1 N1 128.06(8) . . ?
O1 Al1 O2 93.73(7) . . ?
N1 Al1 O2 107.35(7) . . ?
O1 Al1 C1 124.96(8) . . ?
N1 Al1 C1 88.36(8) . . ?
O2 Al1 C1 115.06(8) . . ?
O1 Al1 Si1 149.08(6) . . ?
N1 Al1 Si1 41.58(6) . . ?
O2 Al1 Si1 116.93(5) . . ?
C1 Al1 Si1 46.94(6) . . ?
N1 Si1 C17 118.71(10) . . ?
N1 Si1 C16 113.76(10) . . ?
C17 Si1 C16 103.13(11) . . ?
N1 Si1 C1 94.34(8) . . ?
C17 Si1 C1 113.02(10) . . ?
C16 Si1 C1 114.46(9) . . ?
N1 Si1 Al1 44.13(6) . . ?
C17 Si1 Al1 133.36(8) . . ?
C16 Si1 Al1 123.51(8) . . ?
C1 Si1 Al1 50.39(6) . . ?

loop_
_geom_bond_atom_site_label_1
_geom_bond_atom_site_label_2
_geom_bond_distance
_geom_bond_site_symmetry_2
_geom_bond_publ_flag
C1 C2 1.490(3) . ?
C1 C8 1.501(3) . ?
C1 Si1 1.922(2) . ?
C1 Al1 2.027(2) . ?
C2 C3 1.351(3) . ?
C2 C10 1.507(3) . ?
C3 C9 1.463(3) . ?
C3 C11 1.514(3) . ?
C4 C5 1.394(4) . ?
C4 C9 1.415(3) . ?
C4 C12 1.517(3) . ?
C5 C6 1.407(4) . ?
C5 C13 1.519(3) . ?
C6 C7 1.398(3) . ?
C6 C14 1.515(3) . ?
C7 C8 1.410(3) . ?
C7 C15 1.516(3) . ?
C8 C9 1.419(3) . ?
C16 Si1 1.881(2) . ?
C17 Si1 1.876(2) . ?
C18 N1 1.476(2) . ?
C18 C20 1.526(3) . ?
C18 C19 1.532(3) . ?
C18 C21 1.534(3) . ?
C22 O1 1.354(2) . ?
C22 C27 1.402(3) . ?
C22 C23 1.402(3) . ?
C23 C24 1.391(3) . ?
C23 C28 1.505(3) . ?
C24 C25 1.384(4) . ?
C25 C26 1.378(4) . ?
C26 C27 1.390(3) . ?
C27 C29 1.504(3) . ?
C30 O2 1.469(3) . ?
C30 C31 1.508(3) . ?
C31 C32 1.529(4) . ?
C32 C33 1.469(4) . ?
C33 O2 1.469(3) . ?
N1 Si1 1.7368(18) . ?
N1 Al1 1.8221(18) . ?
O1 Al1 1.7150(15) . ?
O2 Al1 1.8917(15) . ?
Al1 Si1 2.6097(8) . ?

loop_
_geom_torsion_atom_site_label_1
_geom_torsion_atom_site_label_2
_geom_torsion_atom_site_label_3
_geom_torsion_atom_site_label_4
_geom_torsion
_geom_torsion_site_symmetry_1
_geom_torsion_site_symmetry_2
_geom_torsion_site_symmetry_3
_geom_torsion_site_symmetry_4
_geom_torsion_publ_flag
C8 C1 C2 C3 1.2(2) . . . . ?
Si1 C1 C2 C3 -128.76(17) . . . . ?
Al1 C1 C2 C3 133.12(17) . . . . ?
C8 C1 C2 C10 -176.7(2) . . . . ?
Si1 C1 C2 C10 53.4(3) . . . . ?
Al1 C1 C2 C10 -44.8(3) . . . . ?
C1 C2 C3 C9 -0.1(3) . . . . ?
C10 C2 C3 C9 177.8(2) . . . . ?
C1 C2 C3 C11 -177.3(2) . . . . ?
C10 C2 C3 C11 0.6(4) . . . . ?
C9 C4 C5 C6 2.5(4) . . . . ?
C12 C4 C5 C6 -177.0(2) . . . . ?
C9 C4 C5 C13 -176.9(2) . . . . ?
C12 C4 C5 C13 3.6(4) . . . . ?
C4 C5 C6 C7 -0.5(4) . . . . ?
C13 C5 C6 C7 178.9(2) . . . . ?
C4 C5 C6 C14 -178.7(2) . . . . ?
C13 C5 C6 C14 0.7(4) . . . . ?
C5 C6 C7 C8 -0.3(4) . . . . ?
C14 C6 C7 C8 178.0(2) . . . . ?
C5 C6 C7 C15 -176.8(2) . . . . ?
C14 C6 C7 C15 1.5(4) . . . . ?
C6 C7 C8 C9 -1.1(3) . . . . ?
C15 C7 C8 C9 175.3(2) . . . . ?
C6 C7 C8 C1 -176.6(2) . . . . ?
C15 C7 C8 C1 -0.2(4) . . . . ?
C2 C1 C8 C7 174.0(2) . . . . ?
Si1 C1 C8 C7 -54.9(3) . . . . ?
Al1 C1 C8 C7 40.8(3) . . . . ?
C2 C1 C8 C9 -1.9(2) . . . . ?
Si1 C1 C8 C9 129.24(16) . . . . ?
Al1 C1 C8 C9 -135.07(16) . . . . ?
C5 C4 C9 C8 -3.9(3) . . . . ?
C12 C4 C9 C8 175.6(2) . . . . ?
C5 C4 C9 C3 173.2(2) . . . . ?
C12 C4 C9 C3 -7.4(4) . . . . ?
C7 C8 C9 C4 3.2(3) . . . . ?
C1 C8 C9 C4 179.6(2) . . . . ?
C7 C8 C9 C3 -174.51(19) . . . . ?
C1 C8 C9 C3 1.9(2) . . . . ?
C2 C3 C9 C4 -178.5(2) . . . . ?
C11 C3 C9 C4 -1.3(4) . . . . ?
C2 C3 C9 C8 -1.2(2) . . . . ?
C11 C3 C9 C8 176.0(2) . . . . ?
O1 C22 C23 C24 -178.52(19) . . . . ?
C27 C22 C23 C24 3.8(3) . . . . ?
O1 C22 C23 C28 4.0(3) . . . . ?
C27 C22 C23 C28 -173.7(2) . . . . ?
C22 C23 C24 C25 -1.4(3) . . . . ?
C28 C23 C24 C25 176.2(2) . . . . ?
C23 C24 C25 C26 -1.3(4) . . . . ?
C24 C25 C26 C27 1.6(4) . . . . ?
C25 C26 C27 C22 0.9(4) . . . . ?
C25 C26 C27 C29 -178.9(3) . . . . ?
O1 C22 C27 C26 178.7(2) . . . . ?
C23 C22 C27 C26 -3.6(3) . . . . ?
O1 C22 C27 C29 -1.6(3) . . . . ?
C23 C22 C27 C29 176.2(2) . . . . ?
O2 C30 C31 C32 25.7(3) . . . . ?
C30 C31 C32 C33 -38.2(3) . . . . ?
C31 C32 C33 O2 36.1(3) . . . . ?
C20 C18 N1 Si1 -168.04(15) . . . . ?
C19 C18 N1 Si1 73.0(3) . . . . ?
C21 C18 N1 Si1 -48.8(3) . . . . ?
C20 C18 N1 Al1 17.0(3) . . . . ?
C19 C18 N1 Al1 -102.0(3) . . . . ?
C21 C18 N1 Al1 136.3(2) . . . . ?
C27 C22 O1 Al1 -119.2(2) . . . . ?
C23 C22 O1 Al1 63.1(3) . . . . ?
C32 C33 O2 C30 -20.6(3) . . . . ?
C32 C33 O2 Al1 150.18(19) . . . . ?
C31 C30 O2 C33 -3.8(3) . . . . ?
C31 C30 O2 Al1 -174.89(19) . . . . ?
C22 O1 Al1 N1 96.5(2) . . . . ?
C22 O1 Al1 O2 -148.0(2) . . . . ?
C22 O1 Al1 C1 -23.7(3) . . . . ?
C22 O1 Al1 Si1 39.3(3) . . . . ?
C18 N1 Al1 O1 36.7(2) . . . . ?
Si1 N1 Al1 O1 -139.39(8) . . . . ?
C18 N1 Al1 O2 -72.6(2) . . . . ?
Si1 N1 Al1 O2 111.27(8) . . . . ?
C18 N1 Al1 C1 171.6(2) . . . . ?
Si1 N1 Al1 C1 -4.52(8) . . . . ?
C18 N1 Al1 Si1 176.1(2) . . . . ?
C33 O2 Al1 O1 -151.1(2) . . . . ?
C30 O2 Al1 O1 18.4(2) . . . . ?
C33 O2 Al1 N1 -19.2(2) . . . . ?
C30 O2 Al1 N1 150.3(2) . . . . ?
C33 O2 Al1 C1 77.3(2) . . . . ?
C30 O2 Al1 C1 -113.2(2) . . . . ?
C33 O2 Al1 Si1 24.7(2) . . . . ?
C30 O2 Al1 Si1 -165.8(2) . . . . ?
C18 N1 Si1 C17 -52.5(2) . . . . ?
Al1 N1 Si1 C17 124.03(10) . . . . ?
C18 N1 Si1 C16 69.13(19) . . . . ?
Al1 N1 Si1 C16 -114.36(10) . . . . ?
C18 N1 Si1 C1 -171.73(17) . . . . ?
Al1 N1 Si1 C1 4.78(8) . . . . ?
C18 N1 Si1 Al1 -176.5(2) . . . . ?
